data_7107464
loop_
_publ_author_name
'Jingui Duan'
'Zhen Yang'
'Junfeng Bai'
'Baishu Zheng'
'Yizhi Li'
'Shuhua Li'

_publ_section_title
;
 Highly selective CO2 capture of an agw-type metal-organic framework with
 inserted amides: experimental and theoretical studies
;
_journal_name_full Chem.Commun.
_journal_page_first 3058
_journal_paper_doi 10.1039/c2cc16231h
_journal_volume 48
_journal_year 2012
_chemical_formula_sum 'C32 H22 Cu3 N2 O17'
_chemical_formula_weight 897.14
_chemical_name_systematic
;
?
;
_space_group_IT_number 194
_symmetry_space_group_name_Hall '-P 6c 2c'
_symmetry_space_group_name_H-M 'P 63/m m c'
_atom_sites_solution_hydrogens geom
_atom_sites_solution_primary direct
_atom_sites_solution_secondary difmap
_audit_creation_method SHELXL-97
_cell_angle_alpha 90.00
_cell_angle_beta 90.00
_cell_angle_gamma 120.00
_cell_formula_units_Z 6
_cell_length_a 18.701(2)
_cell_length_b 18.701(2)
_cell_length_c 49.754(5)
_cell_measurement_temperature 291(2)
_cell_volume 15069(3)
_computing_structure_refinement 'SHELXL-97 (Sheldrick, 1997)'
_computing_structure_solution 'SHELXS-97 (Sheldrick, 1990)'
_diffrn_ambient_temperature 291(2)
_diffrn_measured_fraction_theta_full 0.999
_diffrn_measured_fraction_theta_max 0.999
_diffrn_radiation_monochromator graphite
_diffrn_radiation_source 'fine-focus sealed tube'
_diffrn_radiation_type MoK\a
_diffrn_radiation_wavelength 0.71073
_diffrn_reflns_av_R_equivalents 0.0846
_diffrn_reflns_av_sigmaI/netI 0.0433
_diffrn_reflns_limit_h_max 16
_diffrn_reflns_limit_h_min -23
_diffrn_reflns_limit_k_max 23
_diffrn_reflns_limit_k_min -21
_diffrn_reflns_limit_l_max 61
_diffrn_reflns_limit_l_min -59
_diffrn_reflns_number 80789
_diffrn_reflns_theta_full 26.00
_diffrn_reflns_theta_max 26.00
_diffrn_reflns_theta_min 1.76
_exptl_absorpt_coefficient_mu 0.658
_exptl_absorpt_correction_T_max 0.9432
_exptl_absorpt_correction_T_min 0.8272
_exptl_crystal_density_diffrn 0.593
_exptl_crystal_density_method 'not measured'
_exptl_crystal_F_000 2706
_exptl_crystal_size_max 0.30
_exptl_crystal_size_mid 0.28
_exptl_crystal_size_min 0.09
_platon_squeeze_details
;
;
_refine_diff_density_max 0.193
_refine_diff_density_min -0.334
_refine_diff_density_rms 0.034
_refine_ls_extinction_method none
_refine_ls_goodness_of_fit_ref 1.086
_refine_ls_hydrogen_treatment mixed
_refine_ls_matrix_type full
_refine_ls_number_parameters 147
_refine_ls_number_reflns 5485
_refine_ls_number_restraints 0
_refine_ls_restrained_S_all 1.086
_refine_ls_R_factor_all 0.0741
_refine_ls_R_factor_gt 0.0501
_refine_ls_shift/su_max 0.000
_refine_ls_shift/su_mean 0.000
_refine_ls_structure_factor_coef Fsqd
_refine_ls_weighting_details 'calc w=1/[\s^2^(Fo^2^)+(0.0276P)^2^+5.8038P] where P=(Fo^2^+2Fc^2^)/3'
_refine_ls_weighting_scheme calc
_refine_ls_wR_factor_gt 0.0894
_refine_ls_wR_factor_ref 0.0936
_reflns_number_gt 3973
_reflns_number_total 5485
_reflns_threshold_expression >2sigma(I)
_cod_data_source_file c2cc16231h.txt
_cod_data_source_block 2100701a
_cod_database_code 7107464

loop_
_symmetry_equiv_pos_as_xyz
'x, y, z'
'x-y, x, z+1/2'
'-y, x-y, z'
'-x, -y, z+1/2'
'-x+y, -x, z'
'y, -x+y, z+1/2'
'-y, -x, -z+1/2'
'x-y, -y, -z'
'x, x-y, -z+1/2'
'y, x, -z'
'-x+y, y, -z+1/2'
'-x, -x+y, -z'
'-x, -y, -z'
'-x+y, -x, -z-1/2'
'y, -x+y, -z'
'x, y, -z-1/2'
'x-y, x, -z'
'-y, x-y, -z-1/2'
'y, x, z-1/2'
'-x+y, y, z'
'-x, -x+y, z-1/2'
'-y, -x, z'
'x-y, -y, z-1/2'
'x, x-y, z'

loop_
_atom_site_label
_atom_site_type_symbol
_atom_site_fract_x
_atom_site_fract_y
_atom_site_fract_z
_atom_site_U_iso_or_equiv
_atom_site_adp_type
_atom_site_occupancy
_atom_site_symmetry_multiplicity
_atom_site_calc_flag
_atom_site_refinement_flags
_atom_site_disorder_assembly
_atom_site_disorder_group
C1 C 0.1406(2) 0.07032(10) 0.20842(7) 0.0478(9) Uani 1 2 d S . .
C2 C 0.1740(2) 0.08700(10) 0.18222(6) 0.0441(8) Uani 1 2 d S . .
C3 C 0.18755(15) 0.02904(15) 0.16875(5) 0.0527(7) Uani 1 1 d . . .
H3 H 0.1739 -0.0208 0.1770 0.063 Uiso 1 1 calc R . .
C4 C 0.22159(15) 0.04608(16) 0.14295(5) 0.0521(6) Uani 1 1 d . . .
H4 H 0.2298 0.0074 0.1338 0.062 Uiso 1 1 calc R . .
C5 C 0.2430(2) 0.12150(11) 0.13111(7) 0.0540(9) Uani 1 2 d S . .
C6 C 0.2786(2) 0.13928(11) 0.10408(6) 0.0462(8) Uani 1 2 d S . .
C7 C 0.4002(2) 0.20010(11) 0.07365(7) 0.0512(9) Uani 1 2 d S . .
C8 C 0.41851(16) 0.14432(16) 0.06109(5) 0.0535(7) Uani 1 1 d . . .
H8 H 0.4089 0.0961 0.0696 0.064 Uiso 1 1 calc R . .
C9 C 0.45179(15) 0.16378(15) 0.03516(4) 0.0442(6) Uani 1 1 d . . .
C10 C 0.4685(2) 0.23427(11) 0.02108(6) 0.0458(8) Uani 1 2 d S . .
H10 H 0.4893 0.2446 0.0037 0.055 Uiso 1 2 calc SR . .
C11 C 0.47155(16) 0.11091(15) 0.02189(5) 0.0495(6) Uani 1 1 d . . .
Cu1 Cu 0.06079(2) -0.06079(2) 0.2500 0.04988(17) Uani 1 4 d S . .
Cu2 Cu 0.525203(12) 0.05041(2) -0.021548(7) 0.03603(11) Uani 1 2 d S . .
N1 N 0.36554(18) 0.18277(9) 0.09985(5) 0.0473(7) Uani 1 2 d S . .
H1X H 0.3993 0.1997 0.1142 0.057 Uiso 1 2 d SR . .
O1 O 0.12764(10) 0.00424(10) 0.21833(3) 0.0525(4) Uani 1 1 d . . .
O2 O 0.23492(14) 0.11746(7) 0.08420(5) 0.0506(6) Uani 1 2 d S . .
O3 O 0.46279(10) 0.05246(10) 0.03524(3) 0.0489(4) Uani 1 1 d . . .
O4 O 0.49659(9) 0.12697(9) -0.00130(3) 0.0457(4) Uani 1 1 d . A .
O1W O 0.13010(11) -0.13010(11) 0.2500 0.0514(8) Uani 1 4 d S . .
H1A H 0.1697 -0.1103 0.2644 0.062 Uiso 0.25 1 d PR . .
H1B H 0.0920 -0.1880 0.2525 0.062 Uiso 0.25 1 d PR . .
O2W O 0.5556(7) 0.1113(14) -0.0608(4) 0.035(3) Uani 0.50 2 d SP A 1
H2A H 0.6010 0.1733 -0.0577 0.042 Uiso 0.25 1 d PR A 1
H2B H 0.5094 0.1220 -0.0676 0.042 Uiso 0.25 1 d PR A 1
O2W' O 0.5634(6) 0.1268(13) -0.0560(4) 0.034(3) Uani 0.50 2 d SP A .
H2C H 0.5281 0.0843 -0.0701 0.041 Uiso 0.25 1 d PR B 2
H2D H 0.6198 0.1356 -0.0602 0.041 Uiso 0.25 1 d PR B 2

loop_
_atom_site_aniso_label
_atom_site_aniso_U_11
_atom_site_aniso_U_22
_atom_site_aniso_U_33
_atom_site_aniso_U_23
_atom_site_aniso_U_13
_atom_site_aniso_U_12
C1 0.040(2) 0.0449(15) 0.057(2) 0.0106(8) 0.0213(16) 0.0201(10)
C2 0.0388(19) 0.0518(16) 0.0374(16) -0.0008(7) -0.0016(14) 0.0194(9)
C3 0.0508(15) 0.0406(14) 0.0547(15) 0.0076(12) 0.0183(12) 0.0138(12)
C4 0.0468(14) 0.0478(15) 0.0490(13) -0.0009(12) 0.0093(12) 0.0141(12)
C5 0.051(2) 0.0509(16) 0.060(2) 0.0150(9) 0.0301(18) 0.0257(11)
C6 0.0408(19) 0.0545(16) 0.0387(17) 0.0028(8) 0.0056(16) 0.0204(10)
C7 0.049(2) 0.0516(16) 0.052(2) 0.0115(9) 0.0229(17) 0.0245(11)
C8 0.0575(16) 0.0485(15) 0.0455(13) 0.0055(12) 0.0212(12) 0.0197(13)
C9 0.0483(14) 0.0466(14) 0.0359(12) 0.0074(10) 0.0119(10) 0.0224(12)
C10 0.059(2) 0.0454(13) 0.0375(16) 0.0071(8) 0.0142(16) 0.0294(11)
C11 0.0563(15) 0.0458(14) 0.0478(13) 0.0061(12) 0.0149(13) 0.0266(12)
Cu1 0.0465(3) 0.0465(3) 0.0425(3) 0.000 0.000 0.0127(3)
Cu2 0.03803(16) 0.0399(2) 0.03082(18) 0.00642(17) 0.00321(8) 0.01993(11)
N1 0.0496(17) 0.0457(12) 0.0480(16) 0.0059(7) 0.0117(13) 0.0248(9)
O1 0.0496(10) 0.0481(10) 0.0543(9) 0.0082(8) 0.0121(8) 0.0202(9)
O2 0.0454(14) 0.0470(10) 0.0588(14) -0.0077(6) -0.0155(12) 0.0227(7)
O3 0.0505(10) 0.0486(10) 0.0463(9) 0.0099(8) 0.0148(8) 0.0238(9)
O4 0.0424(9) 0.0409(9) 0.0491(9) 0.0063(7) 0.0153(7) 0.0173(8)
O1W 0.0451(14) 0.0451(14) 0.0516(19) 0.000 0.000 0.0134(17)
O2W 0.043(3) 0.023(6) 0.033(7) -0.006(4) -0.0029(19) 0.012(3)
O2W' 0.046(4) 0.027(8) 0.024(6) -0.003(4) -0.002(2) 0.014(4)

loop_
_atom_type_symbol
_atom_type_description
_atom_type_scat_dispersion_real
_atom_type_scat_dispersion_imag
_atom_type_scat_source
C C 0.0033 0.0016 'International Tables Vol C Tables 4.2.6.8 and 6.1.1.4'
H H 0.0000 0.0000 'International Tables Vol C Tables 4.2.6.8 and 6.1.1.4'
Cu Cu 0.3201 1.2651 'International Tables Vol C Tables 4.2.6.8 and 6.1.1.4'
N N 0.0061 0.0033 'International Tables Vol C Tables 4.2.6.8 and 6.1.1.4'
O O 0.0106 0.0060 'International Tables Vol C Tables 4.2.6.8 and 6.1.1.4'

loop_
_geom_angle_atom_site_label_1
_geom_angle_atom_site_label_2
_geom_angle_atom_site_label_3
_geom_angle
_geom_angle_site_symmetry_1
_geom_angle_site_symmetry_3
O1 C1 O1 128.6(3) 24 .
O1 C1 C2 115.70(16) 24 .
O1 C1 C2 115.70(16) . .
C3 C2 C3 119.6(3) 24 .
C3 C2 C1 120.13(15) 24 .
C3 C2 C1 120.13(15) . .
C4 C3 C2 120.1(2) . .
C4 C3 H3 120.0 . .
C2 C3 H3 120.0 . .
C5 C4 C3 119.2(3) . .
C5 C4 H4 120.4 . .
C3 C4 H4 120.4 . .
C4 C5 C4 121.1(3) 24 .
C4 C5 C6 119.20(16) 24 .
C4 C5 C6 119.20(16) . .
O2 C6 N1 117.1(3) . .
O2 C6 C5 121.3(3) . .
N1 C6 C5 121.7(3) . .
C8 C7 C8 120.6(3) . 24
C8 C7 N1 119.66(15) . .
C8 C7 N1 119.66(15) 24 .
C7 C8 C9 117.5(2) . .
C7 C8 H8 121.3 . .
C9 C8 H8 121.3 . .
C10 C9 C11 115.2(2) . .
C10 C9 C8 125.0(2) . .
C11 C9 C8 119.8(2) . .
C9 C10 C9 114.2(3) 24 .
C9 C10 H10 122.9 24 .
C9 C10 H10 122.9 . .
O3 C11 O4 126.7(2) . .
O3 C11 C9 114.6(2) . .
O4 C11 C9 118.7(2) . .
O1 Cu1 O1 76.08(10) 16_556 7
O1 Cu1 O1 103.89(10) 16_556 .
O1 Cu1 O1 178.30(11) 7 .
O1 Cu1 O1 178.30(11) 16_556 22
O1 Cu1 O1 103.89(10) 7 22
O1 Cu1 O1 76.08(10) . 22
O1 Cu1 O1W 89.15(5) 16_556 .
O1 Cu1 O1W 89.15(5) 7 .
O1 Cu1 O1W 89.15(5) . .
O1 Cu1 O1W 89.15(5) 22 .
O4 Cu2 O4 76.13(9) 20_655 .
O4 Cu2 O2W' 92.5(3) 20_655 .
O4 Cu2 O2W' 92.5(3) . .
O4 Cu2 O3 165.57(6) 20_655 8
O4 Cu2 O3 106.85(6) . 8
O2W' Cu2 O3 101.3(3) . 8
O4 Cu2 O3 106.85(6) 20_655 13_655
O4 Cu2 O3 165.57(6) . 13_655
O2W' Cu2 O3 101.3(3) . 13_655
O3 Cu2 O3 66.78(9) 8 13_655
O4 Cu2 O2W 99.6(3) 20_655 .
O4 Cu2 O2W 99.6(3) . .
O2W' Cu2 O2W 9.0(8) . .
O3 Cu2 O2W 93.8(4) 8 .
O3 Cu2 O2W 93.8(4) 13_655 .
O4 Cu2 Cu2 88.58(5) 20_655 13_655
O4 Cu2 Cu2 88.58(5) . 13_655
O2W' Cu2 Cu2 178.6(4) . 13_655
O3 Cu2 Cu2 77.48(4) 8 13_655
O3 Cu2 Cu2 77.48(4) 13_655 13_655
O2W Cu2 Cu2 169.5(4) . 13_655
C7 N1 C6 121.8(3) . .
C7 N1 H1X 119.3 . .
C6 N1 H1X 119.0 . .
C1 O1 Cu1 132.24(18) . .
C11 O3 Cu2 126.95(15) . 13_655
C11 O4 Cu2 119.86(16) . .
Cu1 O1W H1A 109.5 . .
Cu1 O1W H1B 109.5 . .
H1A O1W H1B 109.4 . .
Cu2 O2W H2A 107.4 . .
Cu2 O2W H2B 111.6 . .
H2A O2W H2B 97.2 . .
Cu2 O2W H2C 108.4 . .
H2A O2W H2C 143.4 . .
H2B O2W H2C 62.2 . .
Cu2 O2W H2D 98.2 . .
H2A O2W H2D 53.2 . .
H2B O2W H2D 144.0 . .
H2C O2W H2D 127.5 . .
Cu2 O2W' H2A 129.3 . .
Cu2 O2W' H2B 112.1 . .
H2A O2W' H2B 107.2 . .
Cu2 O2W' H2C 99.5 . .
H2A O2W' H2C 130.2 . .
H2B O2W' H2C 51.6 . .
Cu2 O2W' H2D 104.6 . .
H2A O2W' H2D 61.5 . .
H2B O2W' H2D 136.9 . .
H2C O2W' H2D 101.5 . .

loop_
_geom_bond_atom_site_label_1
_geom_bond_atom_site_label_2
_geom_bond_distance
_geom_bond_site_symmetry_2
C1 O1 1.237(2) 24
C1 O1 1.237(2) .
C1 C2 1.411(4) .
C2 C3 1.401(3) 24
C2 C3 1.401(3) .
C3 C4 1.397(3) .
C3 H3 0.9300 .
C4 C5 1.390(3) .
C4 H4 0.9300 .
C5 C4 1.390(3) 24
C5 C6 1.463(4) .
C6 O2 1.216(4) .
C6 N1 1.424(4) .
C7 C8 1.398(3) .
C7 C8 1.398(3) 24
C7 N1 1.419(4) .
C8 C9 1.399(3) .
C8 H8 0.9300 .
C9 C10 1.383(3) .
C9 C11 1.384(3) .
C10 C9 1.383(3) 24
C10 H10 0.9300 .
C11 O3 1.218(3) .
C11 O4 1.225(3) .
Cu1 O1 2.0010(16) 16_556
Cu1 O1 2.0010(15) 7
Cu1 O1 2.0010(16) .
Cu1 O1 2.0010(15) 22
Cu1 O1W 2.245(3) .
Cu2 O4 2.0292(16) 20_655
Cu2 O4 2.0292(15) .
Cu2 O2W' 2.11(3) .
Cu2 O3 2.1557(17) 8
Cu2 O3 2.1557(17) 13_655
Cu2 O2W 2.19(3) .
Cu2 Cu2 2.6951(7) 13_655
N1 H1X 0.8999 .
O3 Cu2 2.1557(17) 13_655
O1W H1A 0.9601 .
O1W H1B 0.9607 .
O2W H2A 1.0513 .
O2W H2B 1.0376 .
O2W H2C 0.6904 .
O2W H2D 1.0488 .
O2W' H2A 0.8047 .
O2W' H2B 1.1283 .
O2W' H2C 1.0198 .
O2W' H2D 1.0044 .

loop_
_geom_torsion_atom_site_label_1
_geom_torsion_atom_site_label_2
_geom_torsion_atom_site_label_3
_geom_torsion_atom_site_label_4
_geom_torsion
_geom_torsion_site_symmetry_1
_geom_torsion_site_symmetry_4
O1 C1 C2 C3 -2.3(5) 24 24
O1 C1 C2 C3 177.2(3) . 24
O1 C1 C2 C3 -177.2(3) 24 .
O1 C1 C2 C3 2.3(5) . .
C3 C2 C3 C4 5.9(5) 24 .
C1 C2 C3 C4 -179.2(3) . .
C2 C3 C4 C5 1.1(4) . .
C3 C4 C5 C4 -8.3(5) . 24
C3 C4 C5 C6 -179.9(3) . .
C4 C5 C6 O2 -85.9(3) 24 .
C4 C5 C6 O2 85.9(3) . .
C4 C5 C6 N1 94.1(3) 24 .
C4 C5 C6 N1 -94.1(3) . .
C8 C7 C8 C9 -3.1(5) 24 .
N1 C7 C8 C9 179.3(3) . .
C7 C8 C9 C10 0.5(4) . .
C7 C8 C9 C11 179.6(3) . .
C11 C9 C10 C9 -177.3(2) . 24
C8 C9 C10 C9 1.8(5) . 24
C10 C9 C11 O3 174.4(3) . .
C8 C9 C11 O3 -4.7(4) . .
C10 C9 C11 O4 -4.6(4) . .
C8 C9 C11 O4 176.3(2) . .
C8 C7 N1 C6 -91.2(3) . .
C8 C7 N1 C6 91.2(3) 24 .
O2 C6 N1 C7 0.0 . .
C5 C6 N1 C7 180.0 . .
O1 C1 O1 Cu1 14.8(6) 24 .
C2 C1 O1 Cu1 -164.6(2) . .
O1 Cu1 O1 C1 -73.4(3) 16_556 .
O1 Cu1 O1 C1 -162.3(3) 7 .
O1 Cu1 O1 C1 108.4(3) 22 .
O1W Cu1 O1 C1 -162.3(3) . .
O4 C11 O3 Cu2 -7.5(4) . 13_655
C9 C11 O3 Cu2 173.59(16) . 13_655
O3 C11 O4 Cu2 1.7(4) . .
C9 C11 O4 Cu2 -179.44(17) . .
O4 Cu2 O4 C11 -86.03(19) 20_655 .
O2W' Cu2 O4 C11 -178.0(3) . .
O3 Cu2 O4 C11 79.32(19) 8 .
O3 Cu2 O4 C11 17.8(4) 13_655 .
O2W Cu2 O4 C11 176.3(3) . .
Cu2 Cu2 O4 C11 2.86(18) 13_655 .

loop_
_platon_squeeze_void_nr
_platon_squeeze_void_average_x
_platon_squeeze_void_average_y
_platon_squeeze_void_average_z
_platon_squeeze_void_volume
_platon_squeeze_void_count_electrons
_platon_squeeze_void_content
1 -0.043 -0.028 0.000 10849 368 ' '
